data_7014457
loop_
_publ_author_name
'Duan, Hai-Bao'
'Zhao, Hai-Rong'
'Ren, Xiao-Ming'
'Zhou, Hong'
'Tian, Zheng-Fang'
'Jin, Wan-Qin'

_publ_section_title
;
 Inorganic-organic hybrid compounds based on face-sharing octahedral
 [PbI(3)](\\infty ) chains: self-assemblies, crystal structures, and
 ferroelectric, photoluminescence properties.
;
_journal_issue 8
_journal_name_full 'Dalton transactions (Cambridge, England : 2003)'
_journal_page_first 1672
_journal_page_last 1683
_journal_paper_doi 10.1039/c0dt00875c
_journal_volume 40
_journal_year 2011
_chemical_formula_sum 'C12 H11 I3 N2 Pb'
_chemical_formula_weight 771.12
_chemical_name_systematic
;
?
;
_space_group_IT_number 14
_symmetry_cell_setting monoclinic
_symmetry_space_group_name_Hall '-P 2ybc'
_symmetry_space_group_name_H-M 'P 1 21/c 1'
_atom_sites_solution_hydrogens geom
_atom_sites_solution_primary direct
_atom_sites_solution_secondary difmap
_audit_creation_method SHELXL-97
_cell_angle_alpha 90.00
_cell_angle_beta 100.913(2)
_cell_angle_gamma 90.00
_cell_formula_units_Z 4
_cell_length_a 10.1409(19)
_cell_length_b 22.136(4)
_cell_length_c 8.0822(15)
_cell_measurement_reflns_used 4323
_cell_measurement_temperature 296(2)
_cell_measurement_theta_max 26.3836
_cell_measurement_theta_min 2.2427
_cell_volume 1781.5(6)
_computing_cell_refinement 'Bruker SMART'
_computing_data_collection 'Bruker SMART'
_computing_data_reduction 'Bruker SAINT'
_computing_structure_refinement 'SHELXL-97 (Sheldrick, 1997)'
_computing_structure_solution 'SHELXS-97 (Sheldrick, 1990)'
_diffrn_ambient_temperature 296(2)
_diffrn_measured_fraction_theta_full 0.994
_diffrn_measured_fraction_theta_max 0.994
_diffrn_measurement_device_type 'Smart CCD area detector'
_diffrn_measurement_method 'phi and omega scans'
_diffrn_radiation_monochromator graphite
_diffrn_radiation_source 'fine-focus sealed tube'
_diffrn_radiation_type MoK\a
_diffrn_radiation_wavelength 0.71073
_diffrn_reflns_av_R_equivalents 0.0358
_diffrn_reflns_av_sigmaI/netI 0.0355
_diffrn_reflns_limit_h_max 13
_diffrn_reflns_limit_h_min -13
_diffrn_reflns_limit_k_max 28
_diffrn_reflns_limit_k_min -26
_diffrn_reflns_limit_l_max 10
_diffrn_reflns_limit_l_min -10
_diffrn_reflns_number 15604
_diffrn_reflns_theta_full 27.70
_diffrn_reflns_theta_max 27.70
_diffrn_reflns_theta_min 1.84
_exptl_absorpt_coefficient_mu 14.656
_exptl_absorpt_correction_T_max 0.8673
_exptl_absorpt_correction_T_min 0.5277
_exptl_absorpt_correction_type multi-scan
_exptl_absorpt_process_details 'SADABS(Bruker, 2000)'
_exptl_crystal_colour yellow
_exptl_crystal_density_diffrn 2.875
_exptl_crystal_density_method 'not measured'
_exptl_crystal_description neddle
_exptl_crystal_F_000 1352
_exptl_crystal_size_max 0.05
_exptl_crystal_size_mid 0.02
_exptl_crystal_size_min 0.01
_refine_diff_density_max 0.771
_refine_diff_density_min -0.739
_refine_diff_density_rms 0.136
_refine_ls_extinction_method none
_refine_ls_goodness_of_fit_ref 1.027
_refine_ls_hydrogen_treatment constr
_refine_ls_matrix_type full
_refine_ls_number_parameters 163
_refine_ls_number_reflns 4156
_refine_ls_number_restraints 0
_refine_ls_restrained_S_all 1.027
_refine_ls_R_factor_all 0.0511
_refine_ls_R_factor_gt 0.0301
_refine_ls_shift/su_max 0.001
_refine_ls_shift/su_mean 0.000
_refine_ls_structure_factor_coef Fsqd
_refine_ls_weighting_details 'calc w=1/[\s^2^(Fo^2^)+(0.0122P)^2^+1.1697P] where P=(Fo^2^+2Fc^2^)/3'
_refine_ls_weighting_scheme calc
_refine_ls_wR_factor_gt 0.0557
_refine_ls_wR_factor_ref 0.0617
_reflns_number_gt 3089
_reflns_number_total 4156
_reflns_threshold_expression >2sigma(I)
_cod_data_source_file C0DT00875C.TXT
_cod_data_source_block ben-780403
_cod_original_cell_volume 1781.4(6)
_cod_original_sg_symbol_H-M 'P 21/c'
_cod_database_code 7014457

loop_
_symmetry_equiv_pos_as_xyz
'x, y, z'
'-x, y+1/2, -z+1/2'
'-x, -y, -z'
'x, -y-1/2, z-1/2'

loop_
_atom_site_label
_atom_site_type_symbol
_atom_site_fract_x
_atom_site_fract_y
_atom_site_fract_z
_atom_site_U_iso_or_equiv
_atom_site_adp_type
_atom_site_occupancy
_atom_site_symmetry_multiplicity
_atom_site_calc_flag
_atom_site_refinement_flags
_atom_site_disorder_assembly
_atom_site_disorder_group
Pb1 Pb 0.21920(2) 0.252425(10) 0.72701(3) 0.04373(8) Uani 1 1 d . . .
I1 I 0.21353(4) 0.367031(18) 0.94610(6) 0.05236(12) Uani 1 1 d . . .
I2 I 0.45264(4) 0.294770(19) 0.53886(6) 0.05447(12) Uani 1 1 d . . .
I3 I -0.00065(5) 0.30231(2) 0.43115(6) 0.05919(13) Uani 1 1 d . . .
N1 N 0.3684(6) 0.4833(3) 0.3238(8) 0.0696(17) Uani 1 1 d . . .
N2 N 0.4735(7) 0.4471(3) 0.2613(8) 0.0733(18) Uani 1 1 d . . .
C1 C 0.2669(8) 0.4544(3) 0.3851(10) 0.068(2) Uani 1 1 d . . .
H1 H 0.2653 0.4124 0.3899 0.082 Uiso 1 1 calc R . .
C2 C 0.1688(9) 0.4873(4) 0.4387(12) 0.086(3) Uani 1 1 d . . .
H2 H 0.1000 0.4674 0.4778 0.103 Uiso 1 1 calc R . .
C3 C 0.1708(8) 0.5493(3) 0.4356(11) 0.079(2) Uani 1 1 d . . .
H3 H 0.1028 0.5712 0.4707 0.095 Uiso 1 1 calc R . .
C4 C 0.2730(8) 0.5787(3) 0.3806(9) 0.0637(19) Uani 1 1 d . . .
H4 H 0.2760 0.6207 0.3825 0.076 Uiso 1 1 calc R . .
C5 C 0.3712(7) 0.5470(3) 0.3226(8) 0.0505(16) Uani 1 1 d . . .
H5 H 0.4391 0.5673 0.2827 0.061 Uiso 1 1 calc R . .
C6 C 0.5533(6) 0.4709(2) 0.1810(7) 0.0358(13) Uani 1 1 d . . .
H6 H 0.5523 0.5121 0.1575 0.043 Uiso 1 1 calc R . .
C7 C 0.6438(5) 0.4316(2) 0.1292(7) 0.0328(12) Uani 1 1 d . . .
C8 C 0.7623(7) 0.4558(3) 0.1219(9) 0.0600(18) Uani 1 1 d . . .
H8 H 0.7788 0.4959 0.1536 0.072 Uiso 1 1 calc R . .
C9 C 0.8599(7) 0.4231(3) 0.0689(9) 0.0592(18) Uani 1 1 d . . .
H9 H 0.9428 0.4405 0.0654 0.071 Uiso 1 1 calc R . .
C10 C 0.8346(8) 0.3644(3) 0.0208(9) 0.065(2) Uani 1 1 d . . .
H10 H 0.9008 0.3410 -0.0132 0.078 Uiso 1 1 calc R . .
C11 C 0.7114(7) 0.3406(3) 0.0232(10) 0.066(2) Uani 1 1 d . . .
H11 H 0.6918 0.3010 -0.0118 0.079 Uiso 1 1 calc R . .
C12 C 0.6161(7) 0.3755(3) 0.0778(9) 0.0610(18) Uani 1 1 d . . .
H12 H 0.5313 0.3595 0.0786 0.073 Uiso 1 1 calc R . .

loop_
_atom_site_aniso_label
_atom_site_aniso_U_11
_atom_site_aniso_U_22
_atom_site_aniso_U_33
_atom_site_aniso_U_23
_atom_site_aniso_U_13
_atom_site_aniso_U_12
Pb1 0.05299(15) 0.04041(14) 0.03824(14) -0.00014(10) 0.00981(10) 0.00048(10)
I1 0.0577(3) 0.0357(2) 0.0639(3) -0.00616(19) 0.0120(2) -0.00102(18)
I2 0.0532(3) 0.0498(2) 0.0601(3) -0.0018(2) 0.0101(2) -0.01148(19)
I3 0.0643(3) 0.0574(3) 0.0546(3) 0.0029(2) 0.0081(2) 0.0225(2)
N1 0.077(5) 0.063(4) 0.066(4) -0.003(3) 0.006(3) 0.001(3)
N2 0.078(5) 0.066(4) 0.068(4) -0.013(3) -0.006(4) 0.014(4)
C1 0.070(5) 0.045(4) 0.098(6) -0.006(4) 0.036(5) -0.009(4)
C2 0.078(6) 0.060(5) 0.135(8) -0.022(5) 0.059(6) -0.016(4)
C3 0.077(6) 0.054(5) 0.113(7) -0.022(5) 0.034(5) 0.002(4)
C4 0.072(5) 0.046(4) 0.070(5) -0.006(4) 0.005(4) 0.008(4)
C5 0.056(4) 0.042(4) 0.051(4) 0.000(3) 0.002(3) -0.001(3)
C6 0.039(3) 0.027(3) 0.043(3) 0.007(2) 0.013(3) -0.003(2)
C7 0.034(3) 0.028(3) 0.036(3) 0.001(2) 0.006(2) -0.005(2)
C8 0.076(5) 0.046(4) 0.058(5) 0.001(3) 0.014(4) -0.005(4)
C9 0.044(4) 0.069(5) 0.066(5) 0.006(4) 0.015(3) -0.004(3)
C10 0.061(5) 0.060(5) 0.077(5) 0.012(4) 0.020(4) 0.015(4)
C11 0.063(5) 0.049(4) 0.088(6) -0.002(4) 0.018(4) 0.002(4)
C12 0.046(4) 0.059(4) 0.077(5) 0.005(4) 0.009(4) 0.001(3)

loop_
_atom_type_symbol
_atom_type_description
_atom_type_scat_dispersion_real
_atom_type_scat_dispersion_imag
_atom_type_scat_source
C C 0.0033 0.0016 'International Tables Vol C Tables 4.2.6.8 and 6.1.1.4'
H H 0.0000 0.0000 'International Tables Vol C Tables 4.2.6.8 and 6.1.1.4'
N N 0.0061 0.0033 'International Tables Vol C Tables 4.2.6.8 and 6.1.1.4'
I I -0.4742 1.8119 'International Tables Vol C Tables 4.2.6.8 and 6.1.1.4'
Pb Pb -3.3944 10.1111 'International Tables Vol C Tables 4.2.6.8 and 6.1.1.4'

loop_
_geom_angle_atom_site_label_1
_geom_angle_atom_site_label_2
_geom_angle_atom_site_label_3
_geom_angle
_geom_angle_site_symmetry_1
_geom_angle_site_symmetry_3
_geom_angle_publ_flag
I1 Pb1 I3 93.428(17) . . ?
I1 Pb1 I2 97.332(15) . . ?
I3 Pb1 I2 91.010(19) . . ?
I1 Pb1 I3 85.779(16) . 4_566 ?
I3 Pb1 I3 93.51(2) . 4_566 ?
I2 Pb1 I3 174.356(14) . 4_566 ?
I1 Pb1 I2 84.871(16) . 4_566 ?
I3 Pb1 I2 177.973(14) . 4_566 ?
I2 Pb1 I2 88.118(19) . 4_566 ?
I3 Pb1 I2 87.470(19) 4_566 4_566 ?
Pb1 I2 Pb1 77.296(17) . 4_565 ?
Pb1 I3 Pb1 78.421(17) . 4_565 ?
C1 N1 C5 118.9(6) . . ?
C1 N1 N2 120.0(6) . . ?
C5 N1 N2 121.1(6) . . ?
C6 N2 N1 121.7(6) . . ?
C2 C1 N1 120.2(7) . . ?
C1 C2 C3 120.8(7) . . ?
C4 C3 C2 119.8(7) . . ?
C3 C4 C5 120.7(7) . . ?
C4 C5 N1 119.6(7) . . ?
N2 C6 C7 115.1(5) . . ?
C12 C7 C8 120.4(6) . . ?
C12 C7 C6 124.8(6) . . ?
C8 C7 C6 114.5(5) . . ?
C7 C8 C9 121.2(6) . . ?
C8 C9 C10 119.2(7) . . ?
C11 C10 C9 119.2(7) . . ?
C10 C11 C12 119.4(7) . . ?
C7 C12 C11 120.5(7) . . ?

loop_
_geom_bond_atom_site_label_1
_geom_bond_atom_site_label_2
_geom_bond_distance
_geom_bond_site_symmetry_2
_geom_bond_publ_flag
Pb1 I1 3.1005(6) . ?
Pb1 I3 3.1447(6) . ?
Pb1 I2 3.1871(6) . ?
Pb1 I3 3.2486(6) 4_566 ?
Pb1 I2 3.2846(6) 4_566 ?
I2 Pb1 3.2846(6) 4_565 ?
I3 Pb1 3.2487(6) 4_565 ?
N1 C1 1.381(9) . ?
N1 C5 1.409(8) . ?
N1 N2 1.496(8) . ?
N2 C6 1.246(8) . ?
C1 C2 1.368(10) . ?
C2 C3 1.372(10) . ?
C3 C4 1.369(10) . ?
C4 C5 1.372(9) . ?
C6 C7 1.386(7) . ?
C7 C12 1.322(8) . ?
C7 C8 1.327(8) . ?
C8 C9 1.359(9) . ?
C9 C10 1.367(10) . ?
C10 C11 1.359(10) . ?
C11 C12 1.374(9) . ?
